data_7115831
loop_
_publ_author_name
'Xiaolei Zhang'
'Zhiwen Zhou'
'Hong Yan'

_publ_section_title
;
 Metal-metal redox synergy in selective B-H activation of
 ortho-carborane-9,12-dithiolate
;
_journal_name_full Chem.Commun.
_journal_page_first 13077
_journal_paper_doi 10.1039/C4cc06171C
_journal_volume 50
_journal_year 2014
_chemical_formula_sum 'C48 H55 B9 P2 Rh2 S2'
_chemical_formula_weight 1061.09
_chemical_name_systematic
; 
 ? 
;
_space_group_IT_number 14
_symmetry_cell_setting monoclinic
_symmetry_space_group_name_Hall '-P 2yn'
_symmetry_space_group_name_H-M 'P 1 21/n 1'
_atom_sites_solution_hydrogens geom
_atom_sites_solution_primary direct
_atom_sites_solution_secondary difmap
_audit_creation_method SHELXL-97
_cell_angle_alpha 90.00
_cell_angle_beta 91.218(3)
_cell_angle_gamma 90.00
_cell_formula_units_Z 4
_cell_length_a 10.4232(13)
_cell_length_b 22.0424(19)
_cell_length_c 25.4131(17)
_cell_measurement_temperature 291(2)
_cell_volume 5837.4(10)
_computing_structure_refinement 'SHELXL-97 (Sheldrick, 2008)'
_computing_structure_solution 'SHELXS-97 (Sheldrick, 2008)'
_diffrn_ambient_temperature 291(2)
_diffrn_measured_fraction_theta_full 0.999
_diffrn_measured_fraction_theta_max 0.999
_diffrn_radiation_monochromator graphite
_diffrn_radiation_source 'fine-focus sealed tube'
_diffrn_radiation_type MoK\a
_diffrn_radiation_wavelength 0.71073
_diffrn_reflns_av_R_equivalents 0.0242
_diffrn_reflns_av_sigmaI/netI 0.0656
_diffrn_reflns_limit_h_max 12
_diffrn_reflns_limit_h_min -12
_diffrn_reflns_limit_k_max 25
_diffrn_reflns_limit_k_min -27
_diffrn_reflns_limit_l_max 14
_diffrn_reflns_limit_l_min -31
_diffrn_reflns_number 34752
_diffrn_reflns_theta_full 26.00
_diffrn_reflns_theta_max 26.00
_diffrn_reflns_theta_min 1.22
_exptl_absorpt_coefficient_mu 0.720
_exptl_absorpt_correction_T_max 0.9186
_exptl_absorpt_correction_T_min 0.9059
_exptl_crystal_density_diffrn 1.207
_exptl_crystal_density_method 'not measured'
_exptl_crystal_F_000 2160
_exptl_crystal_size_max 0.14
_exptl_crystal_size_mid 0.13
_exptl_crystal_size_min 0.12
_refine_diff_density_max 0.634
_refine_diff_density_min -0.819
_refine_diff_density_rms 0.106
_refine_ls_extinction_method none
_refine_ls_goodness_of_fit_ref 1.062
_refine_ls_hydrogen_treatment mixed
_refine_ls_matrix_type full
_refine_ls_number_parameters 573
_refine_ls_number_reflns 11461
_refine_ls_number_restraints 0
_refine_ls_restrained_S_all 1.062
_refine_ls_R_factor_all 0.0592
_refine_ls_R_factor_gt 0.0513
_refine_ls_shift/su_max 0.000
_refine_ls_shift/su_mean 0.000
_refine_ls_structure_factor_coef Fsqd
_refine_ls_weighting_details 'calc w=1/[\s^2^(Fo^2^)+(0.0600P)^2^+1.8800P] where P=(Fo^2^+2Fc^2^)/3'
_refine_ls_weighting_scheme calc
_refine_ls_wR_factor_gt 0.1359
_refine_ls_wR_factor_ref 0.1367
_reflns_number_gt 7284
_reflns_number_total 11461
_reflns_threshold_expression >2sigma(I)
_cod_data_source_file c4cc06171c2.cif
_cod_data_source_block 20121122d
_cod_original_sg_symbol_H-M P2(1)/n
_cod_database_code 7115831

loop_
_symmetry_equiv_pos_as_xyz
'x, y, z'
'-x+1/2, y+1/2, -z+1/2'
'-x, -y, -z'
'x-1/2, -y-1/2, z-1/2'

loop_
_atom_site_label
_atom_site_type_symbol
_atom_site_fract_x
_atom_site_fract_y
_atom_site_fract_z
_atom_site_U_iso_or_equiv
_atom_site_adp_type
_atom_site_occupancy
_atom_site_symmetry_multiplicity
_atom_site_calc_flag
_atom_site_refinement_flags
B3 B 0.6442(8) 0.5758(4) 0.4001(3) 0.088(3) Uani 1 1 d .
H3 H 0.6468 0.5617 0.4416 0.106 Uiso 1 1 calc R
B4 B 0.5873(7) 0.6473(3) 0.3815(3) 0.073(2) Uani 1 1 d .
H4 H 0.5471 0.6787 0.4104 0.088 Uiso 1 1 calc R
B5 B 0.6905(8) 0.6704(3) 0.3291(3) 0.076(2) Uani 1 1 d .
H5 H 0.7513 0.7098 0.3205 0.091 Uiso 1 1 calc R
B7 B 0.7099(8) 0.5456(3) 0.2951(3) 0.074(2) Uani 1 1 d .
H7 H 0.7795 0.5228 0.2698 0.088 Uiso 1 1 calc R
B8 B 0.6622(6) 0.6209(3) 0.2718(3) 0.0602(17) Uani 1 1 d .
H8 H 0.7053 0.6357 0.2348 0.072 Uiso 1 1 calc R
H8A H 0.7617 0.6346 0.2995 0.072 Uiso 1 1 d R
B9 B 0.5336(6) 0.6437(3) 0.3154(2) 0.0523(15) Uani 1 1 d .
B10 B 0.5018(8) 0.5842(3) 0.3601(2) 0.0651(18) Uani 1 1 d .
H10 H 0.4049 0.5751 0.3744 0.078 Uiso 1 1 calc R
B11 B 0.6093(8) 0.5254(3) 0.3477(3) 0.071(2) Uani 1 1 d .
H11 H 0.5825 0.4780 0.3554 0.085 Uiso 1 1 calc R
B12 B 0.5459(6) 0.5664(3) 0.2940(2) 0.0532(16) Uani 1 1 d .
C1 C 0.7439(6) 0.6255(3) 0.3740(3) 0.087(2) Uani 1 1 d .
H1 H 0.8400 0.6430 0.3844 0.104 Uiso 1 1 calc R
C2 C 0.7536(7) 0.5568(3) 0.3555(3) 0.084(2) Uani 1 1 d .
H2 H 0.8538 0.5413 0.3577 0.101 Uiso 1 1 calc R
C13 C 0.0617(5) 0.6536(3) 0.2860(2) 0.0597(15) Uani 1 1 d .
C14 C 0.1022(5) 0.6141(3) 0.3266(2) 0.0678(16) Uani 1 1 d .
C15 C 0.1082(6) 0.5529(3) 0.3047(3) 0.079(2) Uani 1 1 d .
C16 C 0.0683(6) 0.5575(3) 0.2510(3) 0.077(2) Uani 1 1 d .
C17 C 0.0370(6) 0.6197(4) 0.2398(3) 0.0788(19) Uani 1 1 d .
C18 C 0.0367(6) 0.7197(3) 0.2910(3) 0.094(2) Uani 1 1 d .
H18A H -0.0457 0.7259 0.3063 0.140 Uiso 1 1 calc R
H18B H 0.0376 0.7383 0.2568 0.140 Uiso 1 1 calc R
H18C H 0.1019 0.7378 0.3132 0.140 Uiso 1 1 calc R
C19 C 0.1295(8) 0.6286(4) 0.3841(3) 0.111(3) Uani 1 1 d .
H19A H 0.1767 0.6659 0.3867 0.167 Uiso 1 1 calc R
H19B H 0.1791 0.5965 0.3999 0.167 Uiso 1 1 calc R
H19C H 0.0499 0.6327 0.4021 0.167 Uiso 1 1 calc R
C20 C 0.1402(8) 0.4949(3) 0.3335(3) 0.115(3) Uani 1 1 d .
H20A H 0.1605 0.4639 0.3085 0.173 Uiso 1 1 calc R
H20B H 0.0678 0.4824 0.3535 0.173 Uiso 1 1 calc R
H20C H 0.2126 0.5015 0.3567 0.173 Uiso 1 1 calc R
C21 C 0.0486(7) 0.5036(4) 0.2138(3) 0.118(3) Uani 1 1 d .
H21A H 0.0168 0.4695 0.2332 0.176 Uiso 1 1 calc R
H21B H 0.1289 0.4930 0.1984 0.176 Uiso 1 1 calc R
H21C H -0.0122 0.5143 0.1865 0.176 Uiso 1 1 calc R
C22 C -0.0097(7) 0.6424(4) 0.1906(3) 0.113(3) Uani 1 1 d .
H22A H -0.0397 0.6093 0.1691 0.170 Uiso 1 1 calc R
H22B H 0.0582 0.6632 0.1731 0.170 Uiso 1 1 calc R
H22C H -0.0790 0.6701 0.1964 0.170 Uiso 1 1 calc R
C23 C 0.3418(5) 0.5801(2) 0.07293(19) 0.0474(12) Uani 1 1 d .
C24 C 0.2223(5) 0.5671(3) 0.0945(2) 0.0670(16) Uani 1 1 d .
H24 H 0.2137 0.5645 0.1308 0.080 Uiso 1 1 calc R
C25 C 0.1156(6) 0.5579(3) 0.0607(3) 0.0754(18) Uani 1 1 d .
H25 H 0.0353 0.5502 0.0745 0.091 Uiso 1 1 calc R
C26 C 0.1303(7) 0.5603(3) 0.0075(3) 0.0825(19) Uani 1 1 d .
H26 H 0.0607 0.5528 -0.0151 0.099 Uiso 1 1 calc R
C27 C 0.2477(6) 0.5738(3) -0.0127(2) 0.0734(18) Uani 1 1 d .
H27 H 0.2563 0.5765 -0.0490 0.088 Uiso 1 1 calc R
C28 C 0.3533(6) 0.5834(3) 0.0197(2) 0.0636(15) Uani 1 1 d .
H28 H 0.4324 0.5922 0.0052 0.076 Uiso 1 1 calc R
C29 C 0.5190(5) 0.5071(2) 0.13093(19) 0.0512(13) Uani 1 1 d .
C30 C 0.6321(6) 0.4956(2) 0.1598(2) 0.0617(15) Uani 1 1 d .
H30 H 0.6798 0.5274 0.1743 0.074 Uiso 1 1 calc R
C31 C 0.6720(7) 0.4356(3) 0.1665(2) 0.0784(19) Uani 1 1 d .
H31 H 0.7489 0.4277 0.1843 0.094 Uiso 1 1 calc R
C32 C 0.6013(9) 0.3886(3) 0.1475(3) 0.093(2) Uani 1 1 d .
H32 H 0.6283 0.3490 0.1536 0.112 Uiso 1 1 calc R
C33 C 0.4913(7) 0.3994(3) 0.1198(3) 0.086(2) Uani 1 1 d .
H33 H 0.4444 0.3670 0.1061 0.103 Uiso 1 1 calc R
C34 C 0.4474(6) 0.4587(2) 0.1117(3) 0.0709(17) Uani 1 1 d .
H34 H 0.3705 0.4655 0.0934 0.085 Uiso 1 1 calc R
C35 C 0.6160(5) 0.6127(2) 0.08656(19) 0.0468(12) Uani 1 1 d .
C36 C 0.6617(5) 0.5796(3) 0.0438(2) 0.0622(15) Uani 1 1 d .
H36 H 0.6192 0.5448 0.0322 0.075 Uiso 1 1 calc R
C37 C 0.7705(7) 0.5993(3) 0.0192(3) 0.083(2) Uani 1 1 d .
H37 H 0.8012 0.5774 -0.0092 0.099 Uiso 1 1 calc R
C38 C 0.8348(6) 0.6508(3) 0.0355(3) 0.083(2) Uani 1 1 d .
H38 H 0.9070 0.6641 0.0180 0.100 Uiso 1 1 calc R
C39 C 0.7905(6) 0.6818(3) 0.0778(3) 0.0707(17) Uani 1 1 d .
H39 H 0.8347 0.7159 0.0898 0.085 Uiso 1 1 calc R
C40 C 0.6816(5) 0.6635(3) 0.1031(2) 0.0587(14) Uani 1 1 d .
H40 H 0.6522 0.6857 0.1315 0.070 Uiso 1 1 calc R
C41 C 0.3763(6) 0.7403(2) 0.0877(2) 0.0588(14) Uani 1 1 d .
C42 C 0.2593(7) 0.7195(3) 0.0660(3) 0.0814(19) Uani 1 1 d .
H42 H 0.1970 0.7040 0.0879 0.098 Uiso 1 1 calc R
C43 C 0.2362(8) 0.7220(3) 0.0120(3) 0.094(2) Uani 1 1 d .
H43 H 0.1582 0.7088 -0.0023 0.112 Uiso 1 1 calc R
C44 C 0.3287(8) 0.7438(3) -0.0196(3) 0.091(2) Uani 1 1 d .
H44 H 0.3122 0.7465 -0.0556 0.109 Uiso 1 1 calc R
C45 C 0.4458(7) 0.7619(3) 0.0003(2) 0.0785(19) Uani 1 1 d .
H45 H 0.5092 0.7753 -0.0222 0.094 Uiso 1 1 calc R
C46 C 0.4687(7) 0.7602(3) 0.0539(2) 0.0770(18) Uani 1 1 d .
H46 H 0.5480 0.7727 0.0674 0.092 Uiso 1 1 calc R
C47 C 0.5389(5) 0.7883(2) 0.1717(2) 0.0530(13) Uani 1 1 d .
C48 C 0.5423(6) 0.8470(2) 0.1504(3) 0.0751(18) Uani 1 1 d .
H48 H 0.4778 0.8593 0.1269 0.090 Uiso 1 1 calc R
C49 C 0.6380(7) 0.8858(3) 0.1636(3) 0.088(2) Uani 1 1 d .
H49 H 0.6396 0.9240 0.1481 0.105 Uiso 1 1 calc R
C50 C 0.7302(6) 0.8706(3) 0.1982(3) 0.0754(18) Uani 1 1 d .
H50 H 0.7951 0.8980 0.2068 0.091 Uiso 1 1 calc R
C51 C 0.7291(6) 0.8145(3) 0.2212(3) 0.0767(18) Uani 1 1 d .
H51 H 0.7922 0.8041 0.2460 0.092 Uiso 1 1 calc R
C52 C 0.6338(6) 0.7731(2) 0.2074(2) 0.0594(14) Uani 1 1 d .
H52 H 0.6344 0.7346 0.2225 0.071 Uiso 1 1 calc R
C53 C 0.2744(6) 0.7878(3) 0.1854(3) 0.0668(16) Uani 1 1 d .
C54 C 0.3018(6) 0.8171(3) 0.2327(3) 0.0774(18) Uani 1 1 d .
H54 H 0.3774 0.8083 0.2513 0.093 Uiso 1 1 calc R
C55 C 0.2164(7) 0.8595(3) 0.2523(3) 0.086(2) Uani 1 1 d .
H55 H 0.2348 0.8791 0.2840 0.103 Uiso 1 1 calc R
C56 C 0.1034(7) 0.8725(3) 0.2245(3) 0.089(2) Uani 1 1 d .
H56 H 0.0462 0.9009 0.2376 0.107 Uiso 1 1 calc R
C57 C 0.0759(7) 0.8432(3) 0.1772(3) 0.092(2) Uani 1 1 d .
H57 H 0.0004 0.8519 0.1586 0.110 Uiso 1 1 calc R
C58 C 0.1614(6) 0.8008(3) 0.1576(3) 0.085(2) Uani 1 1 d .
H58 H 0.1430 0.7812 0.1260 0.102 Uiso 1 1 calc R
P1 P 0.40370(13) 0.73586(6) 0.15977(5) 0.0463(3) Uani 1 1 d .
P2 P 0.47230(13) 0.58727(6) 0.12202(5) 0.0440(3) Uani 1 1 d .
Rh1 Rh 0.24178(4) 0.609737(19) 0.265456(16) 0.04976(13) Uani 1 1 d .
Rh2 Rh 0.43111(4) 0.641356(17) 0.197092(14) 0.04075(12) Uani 1 1 d .
S1 S 0.39550(12) 0.68416(5) 0.28207(5) 0.0458(3) Uani 1 1 d .
S2 S 0.41409(13) 0.54746(5) 0.24505(5) 0.0492(3) Uani 1 1 d .

loop_
_atom_site_aniso_label
_atom_site_aniso_U_11
_atom_site_aniso_U_22
_atom_site_aniso_U_33
_atom_site_aniso_U_23
_atom_site_aniso_U_13
_atom_site_aniso_U_12
B3 0.112(7) 0.095(6) 0.057(4) 0.006(4) -0.023(5) 0.021(5)
B4 0.073(5) 0.090(5) 0.056(4) -0.026(4) -0.021(4) 0.020(4)
B5 0.092(5) 0.065(5) 0.069(5) -0.009(4) -0.026(4) 0.012(4)
B7 0.091(5) 0.066(5) 0.064(5) 0.000(4) -0.011(4) 0.017(4)
B8 0.064(4) 0.053(4) 0.064(4) -0.001(3) 0.000(3) 0.004(3)
B9 0.068(4) 0.044(3) 0.045(3) -0.009(3) -0.005(3) 0.007(3)
B10 0.094(5) 0.054(4) 0.047(4) 0.006(3) -0.008(4) 0.017(4)
B11 0.100(6) 0.048(4) 0.065(4) 0.011(3) -0.008(4) 0.017(4)
B12 0.078(4) 0.038(3) 0.043(3) -0.006(3) -0.017(3) 0.008(3)
C1 0.072(4) 0.101(5) 0.086(5) -0.025(4) -0.041(4) 0.023(4)
C2 0.094(5) 0.082(5) 0.075(4) -0.014(4) -0.028(4) 0.026(4)
C13 0.038(3) 0.071(4) 0.070(4) -0.011(3) 0.012(3) -0.004(3)
C14 0.057(3) 0.078(4) 0.069(4) -0.005(4) 0.013(3) -0.017(3)
C15 0.090(5) 0.079(5) 0.071(4) -0.004(4) 0.032(4) -0.029(4)
C16 0.065(4) 0.088(5) 0.078(5) -0.028(4) 0.018(4) -0.039(4)
C17 0.053(4) 0.104(6) 0.080(5) -0.007(4) 0.004(3) -0.005(4)
C18 0.082(5) 0.090(5) 0.108(6) -0.013(4) 0.013(4) 0.004(4)
C19 0.130(7) 0.156(8) 0.049(4) -0.024(4) 0.033(4) -0.026(5)
C20 0.132(7) 0.087(5) 0.127(7) 0.039(5) 0.027(6) -0.029(5)
C21 0.114(6) 0.122(6) 0.119(7) -0.057(5) 0.033(5) -0.068(5)
C22 0.070(5) 0.180(9) 0.089(6) 0.007(6) -0.004(4) 0.012(5)
C23 0.056(3) 0.041(3) 0.045(3) -0.006(2) -0.002(2) 0.001(2)
C24 0.064(4) 0.080(4) 0.057(4) -0.002(3) -0.002(3) -0.001(3)
C25 0.056(4) 0.081(4) 0.088(5) -0.022(4) -0.007(4) -0.009(3)
C26 0.085(5) 0.097(5) 0.064(4) -0.017(4) -0.029(4) -0.005(4)
C27 0.088(5) 0.089(5) 0.042(3) -0.018(3) -0.025(3) 0.011(4)
C28 0.068(4) 0.074(4) 0.049(3) -0.015(3) -0.004(3) -0.003(3)
C29 0.062(3) 0.051(3) 0.041(3) -0.004(2) 0.011(3) 0.006(3)
C30 0.087(4) 0.048(3) 0.050(3) -0.002(3) -0.011(3) 0.006(3)
C31 0.103(5) 0.074(5) 0.058(4) 0.008(3) -0.011(4) 0.028(4)
C32 0.143(7) 0.044(4) 0.092(5) 0.011(4) 0.002(5) 0.015(4)
C33 0.109(6) 0.045(4) 0.104(5) -0.002(4) -0.012(5) -0.008(4)
C34 0.081(4) 0.048(3) 0.083(4) -0.021(3) -0.007(4) -0.002(3)
C35 0.045(3) 0.049(3) 0.045(3) 0.005(2) -0.004(2) 0.005(2)
C36 0.057(3) 0.078(4) 0.052(3) -0.012(3) 0.006(3) 0.005(3)
C37 0.087(5) 0.103(6) 0.060(4) -0.002(4) 0.024(4) 0.015(4)
C38 0.062(4) 0.108(6) 0.080(5) 0.023(4) 0.022(4) -0.009(4)
C39 0.078(4) 0.063(4) 0.072(4) 0.015(3) 0.005(4) -0.013(3)
C40 0.064(4) 0.062(4) 0.050(3) -0.008(3) -0.002(3) -0.007(3)
C41 0.079(4) 0.046(3) 0.051(3) 0.001(3) -0.011(3) 0.010(3)
C42 0.089(5) 0.080(5) 0.074(4) -0.019(4) -0.025(4) 0.016(4)
C43 0.127(6) 0.089(5) 0.062(4) -0.006(4) -0.046(5) 0.009(5)
C44 0.128(6) 0.088(5) 0.055(4) 0.011(4) -0.038(5) 0.006(5)
C45 0.098(5) 0.097(5) 0.042(3) 0.025(3) 0.008(4) 0.015(4)
C46 0.090(5) 0.080(4) 0.060(4) 0.008(3) 0.002(4) 0.004(4)
C47 0.053(3) 0.045(3) 0.061(3) 0.002(3) -0.004(3) -0.001(2)
C48 0.079(4) 0.046(4) 0.100(5) 0.021(3) -0.014(4) -0.004(3)
C49 0.092(5) 0.041(4) 0.129(6) 0.018(4) -0.010(5) -0.014(3)
C50 0.071(4) 0.053(4) 0.102(5) -0.007(3) -0.004(4) -0.019(3)
C51 0.080(4) 0.072(4) 0.077(4) 0.003(3) -0.015(4) -0.009(3)
C52 0.084(4) 0.042(3) 0.052(3) 0.005(3) -0.006(3) -0.012(3)
C53 0.071(4) 0.058(4) 0.071(4) 0.004(3) 0.006(3) 0.002(3)
C54 0.079(4) 0.067(4) 0.087(5) -0.004(4) 0.006(4) 0.011(3)
C55 0.101(5) 0.059(4) 0.098(5) -0.022(4) 0.020(5) 0.010(4)
C56 0.094(5) 0.076(5) 0.099(6) 0.005(4) 0.028(5) 0.037(4)
C57 0.100(5) 0.090(5) 0.086(5) -0.001(4) -0.001(4) 0.050(4)
C58 0.083(5) 0.086(5) 0.085(5) -0.006(4) -0.002(4) 0.039(4)
P1 0.0543(8) 0.0403(7) 0.0442(7) 0.0017(6) -0.0025(6) -0.0013(6)
P2 0.0525(8) 0.0428(7) 0.0366(7) -0.0046(6) -0.0022(6) -0.0002(6)
Rh1 0.0567(3) 0.0494(3) 0.0434(2) -0.00334(19) 0.00560(19) -0.0051(2)
Rh2 0.0519(2) 0.0367(2) 0.0336(2) -0.00190(16) -0.00083(17) -0.00118(17)
S1 0.0581(8) 0.0402(7) 0.0388(6) -0.0054(5) -0.0027(6) 0.0050(6)
S2 0.0695(9) 0.0379(7) 0.0403(7) -0.0032(5) 0.0016(6) -0.0035(6)

loop_
_atom_type_symbol
_atom_type_description
_atom_type_scat_dispersion_real
_atom_type_scat_dispersion_imag
_atom_type_scat_source
C C 0.0033 0.0016 'International Tables Vol C Tables 4.2.6.8 and 6.1.1.4'
H H 0.0000 0.0000 'International Tables Vol C Tables 4.2.6.8 and 6.1.1.4'
B B 0.0013 0.0007 'International Tables Vol C Tables 4.2.6.8 and 6.1.1.4'
P P 0.1023 0.0942 'International Tables Vol C Tables 4.2.6.8 and 6.1.1.4'
S S 0.1246 0.1234 'International Tables Vol C Tables 4.2.6.8 and 6.1.1.4'
Rh Rh -1.1178 0.9187 'International Tables Vol C Tables 4.2.6.8 and 6.1.1.4'

loop_
_geom_angle_atom_site_label_1
_geom_angle_atom_site_label_2
_geom_angle_atom_site_label_3
_geom_angle
C1 B3 C2 56.9(4)
C1 B3 B4 60.5(4)
C2 B3 B4 105.9(6)
C1 B3 B11 103.6(6)
C2 B3 B11 57.7(4)
B4 B3 B11 107.5(5)
C1 B3 B10 102.9(5)
C2 B3 B10 102.1(5)
B4 B3 B10 58.7(4)
B11 B3 B10 58.8(4)
C1 B3 H3 124.6
C2 B3 H3 125.1
B4 B3 H3 121.1
B11 B3 H3 123.1
B10 B3 H3 125.2
C1 B4 B10 103.0(5)
C1 B4 B3 57.3(4)
B10 B4 B3 62.0(4)
C1 B4 B9 99.5(5)
B10 B4 B9 60.9(4)
B3 B4 B9 108.5(5)
C1 B4 B5 54.1(4)
B10 B4 B5 107.8(5)
B3 B4 B5 104.6(5)
B9 B4 B5 59.4(4)
C1 B4 H4 128.9
B10 B4 H4 121.0
B3 B4 H4 121.4
B9 B4 H4 123.1
B5 B4 H4 123.8
C1 B5 B9 103.9(6)
C1 B5 B4 60.2(4)
B9 B5 B4 59.1(4)
C1 B5 B8 104.2(5)
B9 B5 B8 60.9(4)
B4 B5 B8 109.2(5)
C1 B5 H5 115.9
B9 B5 H5 139.4
B4 B5 H5 136.6
B8 B5 H5 113.2
C1 B5 H8A 81.2
B9 B5 H8A 102.5
B4 B5 H8A 126.8
B8 B5 H8A 44.0
H5 B5 H8A 91.4
C2 B7 B12 103.2(5)
C2 B7 B11 58.6(4)
B12 B7 B11 59.4(4)
C2 B7 B8 103.8(5)
B12 B7 B8 60.2(4)
B11 B7 B8 108.2(5)
C2 B7 H7 116.7
B12 B7 H7 139.3
B11 B7 H7 137.1
B8 B7 H7 113.8
B12 B8 B9 59.2(3)
B12 B8 B7 58.3(4)
B9 B8 B7 104.5(5)
B12 B8 B5 104.1(5)
B9 B8 B5 57.6(4)
B7 B8 B5 104.1(5)
B12 B8 H8 138.9
B9 B8 H8 139.0
B7 B8 H8 115.7
B5 B8 H8 116.1
B12 B8 H8A 121.8
B9 B8 H8A 101.4
B7 B8 H8A 79.9
B5 B8 H8A 46.2
H8 B8 H8A 93.4
B4 B9 B5 61.5(4)
B4 B9 B10 58.8(4)
B5 B9 B10 107.8(5)
B4 B9 B12 107.9(4)
B5 B9 B12 107.7(4)
B10 B9 B12 60.4(3)
B4 B9 B8 111.6(5)
B5 B9 B8 61.5(4)
B10 B9 B8 109.6(4)
B12 B9 B8 59.8(3)
B4 B9 S1 129.3(4)
B5 B9 S1 128.9(4)
B10 B9 S1 119.2(4)
B12 B9 S1 111.9(4)
B8 B9 S1 114.9(4)
B4 B10 B11 108.9(6)
B4 B10 B9 60.3(4)
B11 B10 B9 107.8(5)
B4 B10 B3 59.3(4)
B11 B10 B3 59.9(4)
B9 B10 B3 106.0(5)
B4 B10 B12 109.2(5)
B11 B10 B12 59.4(4)
B9 B10 B12 60.4(3)
B3 B10 B12 106.5(5)
B4 B10 H10 120.8
B11 B10 H10 121.5
B9 B10 H10 122.2
B3 B10 H10 123.3
B12 B10 H10 121.8
C2 B11 B10 104.5(5)
C2 B11 B12 101.6(5)
B10 B11 B12 61.6(4)
C2 B11 B3 58.5(5)
B10 B11 B3 61.3(4)
B12 B11 B3 109.3(5)
C2 B11 B7 55.8(4)
B10 B11 B7 110.0(5)
B12 B11 B7 60.2(4)
B3 B11 B7 107.1(6)
C2 B11 H11 127.4
B10 B11 H11 120.4
B12 B11 H11 122.4
B3 B11 H11 120.8
B7 B11 H11 121.9
B11 B12 B7 60.4(4)
B11 B12 B9 106.4(4)
B7 B12 B9 108.5(5)
B11 B12 B10 58.9(4)
B7 B12 B10 108.0(5)
B9 B12 B10 59.2(3)
B11 B12 B8 110.0(5)
B7 B12 B8 61.5(4)
B9 B12 B8 61.0(3)
B10 B12 B8 109.6(4)
B11 B12 S2 131.1(4)
B7 B12 S2 130.1(4)
B9 B12 S2 110.8(4)
B10 B12 S2 118.0(4)
B8 B12 S2 115.3(4)
C2 C1 B5 113.7(5)
C2 C1 B3 62.2(5)
B5 C1 B3 118.8(6)
C2 C1 B4 111.4(6)
B5 C1 B4 65.7(5)
B3 C1 B4 62.2(5)
C2 C1 H1 110.0
B5 C1 H1 104.9
B3 C1 H1 135.1
B4 C1 H1 137.6
C1 C2 B7 114.2(5)
C1 C2 B11 111.7(5)
B7 C2 B11 65.6(5)
C1 C2 B3 61.0(5)
B7 C2 B3 120.0(6)
B11 C2 B3 63.8(5)
C1 C2 H2 110.4
B7 C2 H2 104.4
B11 C2 H2 137.0
B3 C2 H2 134.6
C14 C13 C17 109.2(6)
C14 C13 C18 126.4(6)
C17 C13 C18 124.2(6)
C14 C13 Rh1 69.9(3)
C17 C13 Rh1 73.2(3)
C18 C13 Rh1 127.4(4)
C13 C14 C15 107.8(6)
C13 C14 C19 128.5(6)
C15 C14 C19 123.7(6)
C13 C14 Rh1 72.2(3)
C15 C14 Rh1 69.4(3)
C19 C14 Rh1 126.1(5)
C16 C15 C14 106.7(6)
C16 C15 C20 125.6(7)
C14 C15 C20 127.5(7)
C16 C15 Rh1 72.0(3)
C14 C15 Rh1 70.8(3)
C20 C15 Rh1 125.7(5)
C15 C16 C17 108.5(6)
C15 C16 C21 124.8(7)
C17 C16 C21 126.3(7)
C15 C16 Rh1 69.4(3)
C17 C16 Rh1 73.3(3)
C21 C16 Rh1 128.2(4)
C13 C17 C22 126.7(7)
C13 C17 C16 107.7(6)
C22 C17 C16 125.6(7)
C13 C17 Rh1 69.6(3)
C22 C17 Rh1 126.8(5)
C16 C17 Rh1 68.7(4)
C13 C18 H18A 109.5
C13 C18 H18B 109.5
H18A C18 H18B 109.5
C13 C18 H18C 109.5
H18A C18 H18C 109.5
H18B C18 H18C 109.5
C14 C19 H19A 109.5
C14 C19 H19B 109.5
H19A C19 H19B 109.5
C14 C19 H19C 109.5
H19A C19 H19C 109.5
H19B C19 H19C 109.5
C15 C20 H20A 109.5
C15 C20 H20B 109.5
H20A C20 H20B 109.5
C15 C20 H20C 109.5
H20A C20 H20C 109.5
H20B C20 H20C 109.5
C16 C21 H21A 109.5
C16 C21 H21B 109.5
H21A C21 H21B 109.5
C16 C21 H21C 109.5
H21A C21 H21C 109.5
H21B C21 H21C 109.5
C17 C22 H22A 109.5
C17 C22 H22B 109.5
H22A C22 H22B 109.5
C17 C22 H22C 109.5
H22A C22 H22C 109.5
H22B C22 H22C 109.5
C28 C23 C24 119.8(5)
C28 C23 P2 126.3(4)
C24 C23 P2 113.8(4)
C23 C24 C25 119.3(6)
C23 C24 H24 120.4
C25 C24 H24 120.4
C26 C25 C24 119.7(6)
C26 C25 H25 120.1
C24 C25 H25 120.1
C25 C26 C27 119.9(6)
C25 C26 H26 120.0
C27 C26 H26 120.0
C26 C27 C28 121.3(6)
C26 C27 H27 119.3
C28 C27 H27 119.3
C23 C28 C27 119.9(6)
C23 C28 H28 120.0
C27 C28 H28 120.0
C34 C29 C30 119.1(5)
C34 C29 P2 123.8(4)
C30 C29 P2 117.1(4)
C31 C30 C29 118.7(6)
C31 C30 H30 120.6
C29 C30 H30 120.6
C32 C31 C30 121.6(6)
C32 C31 H31 119.2
C30 C31 H31 119.2
C31 C32 C33 119.9(6)
C31 C32 H32 120.0
C33 C32 H32 120.0
C32 C33 C34 120.8(6)
C32 C33 H33 119.6
C34 C33 H33 119.6
C29 C34 C33 119.7(6)
C29 C34 H34 120.2
C33 C34 H34 120.2
C40 C35 C36 119.2(5)
C40 C35 P2 120.1(4)
C36 C35 P2 120.7(4)
C37 C36 C35 118.9(6)
C37 C36 H36 120.5
C35 C36 H36 120.5
C38 C37 C36 121.6(6)
C38 C37 H37 119.2
C36 C37 H37 119.2
C39 C38 C37 118.7(6)
C39 C38 H38 120.7
C37 C38 H38 120.7
C38 C39 C40 121.2(6)
C38 C39 H39 119.4
C40 C39 H39 119.4
C35 C40 C39 120.4(5)
C35 C40 H40 119.8
C39 C40 H40 119.8
C46 C41 C42 118.1(6)
C46 C41 P1 122.7(5)
C42 C41 P1 119.1(5)
C43 C42 C41 120.5(7)
C43 C42 H42 119.8
C41 C42 H42 119.8
C44 C43 C42 119.2(7)
C44 C43 H43 120.4
C42 C43 H43 120.4
C43 C44 C45 121.7(6)
C43 C44 H44 119.1
C45 C44 H44 119.1
C44 C45 C46 119.3(6)
C44 C45 H45 120.3
C46 C45 H45 120.3
C41 C46 C45 121.1(6)
C41 C46 H46 119.4
C45 C46 H46 119.4
C52 C47 C48 117.2(5)
C52 C47 P1 119.6(4)
C48 C47 P1 122.7(4)
C49 C48 C47 120.8(6)
C49 C48 H48 119.6
C47 C48 H48 119.6
C50 C49 C48 121.5(6)
C50 C49 H49 119.2
C48 C49 H49 119.2
C49 C50 C51 119.8(6)
C49 C50 H50 120.1
C51 C50 H50 120.1
C50 C51 C52 120.0(6)
C50 C51 H51 120.0
C52 C51 H51 120.0
C47 C52 C51 120.6(5)
C47 C52 H52 119.7
C51 C52 H52 119.7
C54 C53 C58 120.0(6)
C54 C53 P1 116.3(5)
C58 C53 P1 123.5(5)
C53 C54 C55 120.0(7)
C53 C54 H54 120.0
C55 C54 H54 120.0
C56 C55 C54 120.0(7)
C56 C55 H55 120.0
C54 C55 H55 120.0
C57 C56 C55 120.0(6)
C57 C56 H56 120.0
C55 C56 H56 120.0
C56 C57 C58 120.0(7)
C56 C57 H57 120.0
C58 C57 H57 120.0
C57 C58 C53 120.0(7)
C57 C58 H58 120.0
C53 C58 H58 120.0
C47 P1 C41 103.4(3)
C47 P1 C53 96.4(3)
C41 P1 C53 102.3(3)
C47 P1 Rh2 114.31(18)
C41 P1 Rh2 118.05(17)
C53 P1 Rh2 119.16(19)
C23 P2 C29 101.0(2)
C23 P2 C35 106.9(2)
C29 P2 C35 97.8(2)
C23 P2 Rh2 117.44(16)
C29 P2 Rh2 116.63(16)
C35 P2 Rh2 114.47(17)
C15 Rh1 C14 39.8(2)
C15 Rh1 C16 38.6(2)
C14 Rh1 C16 64.7(2)
C15 Rh1 C13 64.9(2)
C14 Rh1 C13 37.9(2)
C16 Rh1 C13 63.8(2)
C15 Rh1 C17 64.2(3)
C14 Rh1 C17 63.2(2)
C16 Rh1 C17 38.1(2)
C13 Rh1 C17 37.3(2)
C15 Rh1 S1 141.48(19)
C14 Rh1 S1 108.13(17)
C16 Rh1 S1 167.0(2)
C13 Rh1 S1 103.70(15)
C17 Rh1 S1 129.5(2)
C15 Rh1 S2 105.8(2)
C14 Rh1 S2 136.31(19)
C16 Rh1 S2 107.06(19)
C13 Rh1 S2 170.11(15)
C17 Rh1 S2 136.97(19)
S1 Rh1 S2 85.67(5)
C15 Rh1 Rh2 158.22(18)
C14 Rh1 Rh2 161.95(17)
C16 Rh1 Rh2 129.42(17)
C13 Rh1 Rh2 132.16(16)
C17 Rh1 Rh2 119.09(18)
S1 Rh1 Rh2 55.55(3)
S2 Rh1 Rh2 55.99(3)
P2 Rh2 P1 98.68(5)
P2 Rh2 S1 171.57(5)
P1 Rh2 S1 89.70(5)
P2 Rh2 S2 89.51(4)
P1 Rh2 S2 167.07(5)
S1 Rh2 S2 82.40(4)
P2 Rh2 Rh1 122.89(4)
P1 Rh2 Rh1 113.91(4)
S1 Rh2 Rh1 53.26(3)
S2 Rh2 Rh1 53.18(3)
B9 S1 Rh1 105.4(2)
B9 S1 Rh2 95.02(18)
Rh1 S1 Rh2 71.18(4)
B12 S2 Rh1 106.15(19)
B12 S2 Rh2 94.76(19)
Rh1 S2 Rh2 70.83(4)

loop_
_geom_bond_atom_site_label_1
_geom_bond_atom_site_label_2
_geom_bond_distance
B3 C1 1.659(11)
B3 C2 1.677(11)
B3 B4 1.745(11)
B3 B11 1.767(11)
B3 B10 1.791(10)
B3 H3 1.1000
B4 C1 1.716(9)
B4 B10 1.733(10)
B4 B9 1.761(9)
B4 B5 1.803(12)
B4 H4 1.1000
B5 C1 1.601(10)
B5 B9 1.766(10)
B5 B8 1.839(9)
B5 H5 1.1000
B5 H8A 1.3280
B7 C2 1.611(9)
B7 B12 1.769(10)
B7 B11 1.774(11)
B7 B8 1.829(9)
B7 H7 1.1000
B8 B12 1.806(9)
B8 B9 1.828(9)
B8 H8 1.1000
B8 H8A 1.2769
B9 B10 1.772(9)
B9 B12 1.794(8)
B9 S1 1.879(6)
B10 B11 1.746(9)
B10 B12 1.794(9)
B10 H10 1.1000
B11 C2 1.664(10)
B11 B12 1.755(9)
B11 H11 1.1000
B12 S2 1.881(6)
C1 C2 1.589(9)
C1 H1 1.1000
C2 H2 1.1000
C13 C14 1.409(8)
C13 C17 1.411(9)
C13 C18 1.488(8)
C13 Rh1 2.184(5)
C14 C15 1.459(9)
C14 C19 1.516(9)
C14 Rh1 2.154(5)
C15 C16 1.423(9)
C15 C20 1.507(9)
C15 Rh1 2.135(6)
C16 C17 1.436(9)
C16 C21 1.529(9)
C16 Rh1 2.169(5)
C17 C22 1.423(10)
C17 Rh1 2.230(6)
C18 H18A 0.9600
C18 H18B 0.9600
C18 H18C 0.9600
C19 H19A 0.9600
C19 H19B 0.9600
C19 H19C 0.9600
C20 H20A 0.9600
C20 H20B 0.9600
C20 H20C 0.9600
C21 H21A 0.9600
C21 H21B 0.9600
C21 H21C 0.9600
C22 H22A 0.9600
C22 H22B 0.9600
C22 H22C 0.9600
C23 C28 1.363(7)
C23 C24 1.401(7)
C23 P2 1.833(5)
C24 C25 1.405(8)
C24 H24 0.9300
C25 C26 1.366(9)
C25 H25 0.9300
C26 C27 1.369(9)
C26 H26 0.9300
C27 C28 1.376(8)
C27 H27 0.9300
C28 H28 0.9300
C29 C34 1.386(7)
C29 C30 1.399(7)
C29 P2 1.845(5)
C30 C31 1.396(8)
C30 H30 0.9300
C31 C32 1.353(9)
C31 H31 0.9300
C32 C33 1.354(10)
C32 H32 0.9300
C33 C34 1.398(8)
C33 H33 0.9300
C34 H34 0.9300
C35 C40 1.372(7)
C35 C36 1.402(7)
C35 P2 1.852(5)
C36 C37 1.378(8)
C36 H36 0.9300
C37 C38 1.376(9)
C37 H37 0.9300
C38 C39 1.363(9)
C38 H38 0.9300
C39 C40 1.377(7)
C39 H39 0.9300
C40 H40 0.9300
C41 C46 1.377(8)
C41 C42 1.405(8)
C41 P1 1.850(6)
C42 C43 1.389(9)
C42 H42 0.9300
C43 C44 1.355(10)
C43 H43 0.9300
C44 C45 1.371(9)
C44 H44 0.9300
C45 C46 1.379(8)
C45 H45 0.9300
C46 H46 0.9300
C47 C52 1.369(7)
C47 C48 1.403(7)
C47 P1 1.842(5)
C48 C49 1.351(8)
C48 H48 0.9300
C49 C50 1.333(9)
C49 H49 0.9300
C50 C51 1.367(8)
C50 H50 0.9300
C51 C52 1.389(8)
C51 H51 0.9300
C52 H52 0.9300
C53 C54 1.390(8)
C53 C58 1.390(8)
C53 P1 1.894(6)
C54 C55 1.390(8)
C54 H54 0.9300
C55 C56 1.390(10)
C55 H55 0.9300
C56 C57 1.390(10)
C56 H56 0.9300
C57 C58 1.390(8)
C57 H57 0.9300
C58 H58 0.9300
P1 Rh2 2.3041(13)
P2 Rh2 2.2979(13)
Rh1 S1 2.3255(13)
Rh1 S2 2.3278(14)
Rh1 Rh2 2.7466(6)
Rh2 S1 2.3928(12)
Rh2 S2 2.4103(13)

loop_
_geom_torsion_atom_site_label_1
_geom_torsion_atom_site_label_2
_geom_torsion_atom_site_label_3
_geom_torsion_atom_site_label_4
_geom_torsion
C2 B3 B4 C1 -35.5(5)
B11 B3 B4 C1 -96.0(6)
B10 B3 B4 C1 -130.2(5)
C1 B3 B4 B10 130.2(5)
C2 B3 B4 B10 94.6(6)
B11 B3 B4 B10 34.2(5)
C1 B3 B4 B9 89.5(6)
C2 B3 B4 B9 54.0(7)
B11 B3 B4 B9 -6.5(8)
B10 B3 B4 B9 -40.6(5)
C1 B3 B4 B5 27.4(5)
C2 B3 B4 B5 -8.1(7)
B11 B3 B4 B5 -68.6(7)
B10 B3 B4 B5 -102.7(5)
B10 B4 B5 C1 -93.3(6)
B3 B4 B5 C1 -28.6(5)
B9 B4 B5 C1 -131.8(5)
C1 B4 B5 B9 131.8(5)
B10 B4 B5 B9 38.4(4)
B3 B4 B5 B9 103.2(5)
C1 B4 B5 B8 95.7(5)
B10 B4 B5 B8 2.3(6)
B3 B4 B5 B8 67.1(6)
B9 B4 B5 B8 -36.1(4)
C2 B7 B8 B12 -97.5(6)
B11 B7 B8 B12 -36.4(5)
C2 B7 B8 B9 -59.0(6)
B12 B7 B8 B9 38.5(4)
B11 B7 B8 B9 2.1(6)
C2 B7 B8 B5 0.6(7)
B12 B7 B8 B5 98.1(5)
B11 B7 B8 B5 61.7(6)
C1 B5 B8 B12 60.1(6)
B9 B5 B8 B12 -38.1(4)
B4 B5 B8 B12 -2.8(6)
C1 B5 B8 B9 98.3(6)
B4 B5 B8 B9 35.3(4)
C1 B5 B8 B7 -0.1(7)
B9 B5 B8 B7 -98.4(5)
B4 B5 B8 B7 -63.1(6)
C1 B4 B9 B5 -37.8(5)
B10 B4 B9 B5 -137.4(5)
B3 B4 B9 B5 -96.3(6)
C1 B4 B9 B10 99.7(5)
B3 B4 B9 B10 41.1(5)
B5 B4 B9 B10 137.4(5)
C1 B4 B9 B12 63.1(6)
B10 B4 B9 B12 -36.6(5)
B3 B4 B9 B12 4.6(7)
B5 B4 B9 B12 100.9(5)
C1 B4 B9 B8 -0.8(6)
B10 B4 B9 B8 -100.4(5)
B3 B4 B9 B8 -59.3(7)
B5 B4 B9 B8 37.0(5)
C1 B4 B9 S1 -156.4(5)
B10 B4 B9 S1 104.0(6)
B3 B4 B9 S1 145.1(5)
B5 B4 B9 S1 -118.6(6)
C1 B5 B9 B4 41.8(5)
B8 B5 B9 B4 140.5(5)
C1 B5 B9 B10 4.4(6)
B4 B5 B9 B10 -37.4(4)
B8 B5 B9 B10 103.1(5)
C1 B5 B9 B12 -59.4(6)
B4 B5 B9 B12 -101.2(5)
B8 B5 B9 B12 39.3(4)
C1 B5 B9 B8 -98.6(5)
B4 B5 B9 B8 -140.5(5)
C1 B5 B9 S1 161.0(4)
B4 B5 B9 S1 119.2(6)
B8 B5 B9 S1 -100.3(5)
B12 B8 B9 B4 98.8(5)
B7 B8 B9 B4 60.7(6)
B5 B8 B9 B4 -37.0(5)
B12 B8 B9 B5 135.8(5)
B7 B8 B9 B5 97.7(5)
B12 B8 B9 B10 35.6(4)
B7 B8 B9 B10 -2.4(6)
B5 B8 B9 B10 -100.1(5)
B7 B8 B9 B12 -38.0(4)
B5 B8 B9 B12 -135.8(5)
B12 B8 B9 S1 -101.9(4)
B7 B8 B9 S1 -139.9(4)
B5 B8 B9 S1 122.4(5)
C1 B4 B10 B11 6.3(6)
B3 B4 B10 B11 -35.0(5)
B9 B4 B10 B11 100.1(5)
B5 B4 B10 B11 62.4(6)
C1 B4 B10 B9 -93.8(5)
B3 B4 B10 B9 -135.1(5)
B5 B4 B10 B9 -37.7(5)
C1 B4 B10 B3 41.3(5)
B9 B4 B10 B3 135.1(5)
B5 B4 B10 B3 97.4(5)
C1 B4 B10 B12 -56.9(6)
B3 B4 B10 B12 -98.2(5)
B9 B4 B10 B12 36.9(4)
B5 B4 B10 B12 -0.9(6)
B5 B9 B10 B4 38.6(5)
B12 B9 B10 B4 139.3(5)
B8 B9 B10 B4 104.0(5)
S1 B9 B10 B4 -120.6(5)
B4 B9 B10 B11 -102.1(6)
B5 B9 B10 B11 -63.5(6)
B12 B9 B10 B11 37.2(5)
B8 B9 B10 B11 1.9(6)
S1 B9 B10 B11 137.3(5)
B4 B9 B10 B3 -39.2(5)
B5 B9 B10 B3 -0.6(6)
B12 B9 B10 B3 100.1(5)
B8 B9 B10 B3 64.8(6)
S1 B9 B10 B3 -159.8(4)
B4 B9 B10 B12 -139.3(5)
B5 B9 B10 B12 -100.7(5)
B8 B9 B10 B12 -35.4(4)
S1 B9 B10 B12 100.0(5)
C1 B3 B10 B4 -43.0(5)
C2 B3 B10 B4 -101.4(6)
B11 B3 B10 B4 -141.2(6)
C1 B3 B10 B11 98.2(6)
C2 B3 B10 B11 39.8(5)
B4 B3 B10 B11 141.2(6)
C1 B3 B10 B9 -3.3(6)
C2 B3 B10 B9 -61.7(6)
B4 B3 B10 B9 39.7(5)
B11 B3 B10 B9 -101.6(5)
C1 B3 B10 B12 59.8(6)
C2 B3 B10 B12 1.5(7)
B4 B3 B10 B12 102.9(5)
B11 B3 B10 B12 -38.4(5)
B4 B10 B11 C2 -6.0(6)
B9 B10 B11 C2 57.9(6)
B3 B10 B11 C2 -40.7(5)
B12 B10 B11 C2 95.6(5)
B4 B10 B11 B12 -101.6(5)
B9 B10 B11 B12 -37.7(5)
B3 B10 B11 B12 -136.3(6)
B4 B10 B11 B3 34.7(5)
B9 B10 B11 B3 98.6(6)
B12 B10 B11 B3 136.3(6)
B4 B10 B11 B7 -64.4(6)
B9 B10 B11 B7 -0.5(7)
B3 B10 B11 B7 -99.1(6)
B12 B10 B11 B7 37.2(5)
C1 B3 B11 C2 35.2(5)
B4 B3 B11 C2 98.1(6)
B10 B3 B11 C2 132.2(5)
C1 B3 B11 B10 -97.0(5)
C2 B3 B11 B10 -132.2(5)
B4 B3 B11 B10 -34.1(5)
C1 B3 B11 B12 -56.9(7)
C2 B3 B11 B12 -92.1(6)
B4 B3 B11 B12 6.0(8)
B10 B3 B11 B12 40.1(5)
C1 B3 B11 B7 6.8(7)
C2 B3 B11 B7 -28.4(5)
B4 B3 B11 B7 69.7(7)
B10 B3 B11 B7 103.8(5)
B12 B7 B11 C2 -132.1(5)
B8 B7 B11 C2 -95.4(5)
C2 B7 B11 B10 94.4(6)
B12 B7 B11 B10 -37.8(5)
B8 B7 B11 B10 -1.0(7)
C2 B7 B11 B12 132.1(5)
B8 B7 B11 B12 36.7(4)
C2 B7 B11 B3 29.4(5)
B12 B7 B11 B3 -102.8(5)
B8 B7 B11 B3 -66.0(6)
C2 B11 B12 B7 38.8(4)
B10 B11 B12 B7 139.1(5)
B3 B11 B12 B7 99.2(6)
C2 B11 B12 B9 -63.6(6)
B10 B11 B12 B9 36.8(5)
B3 B11 B12 B9 -3.2(7)
B7 B11 B12 B9 -102.3(5)
C2 B11 B12 B10 -100.4(5)
B3 B11 B12 B10 -40.0(5)
B7 B11 B12 B10 -139.1(5)
C2 B11 B12 B8 1.0(6)
B10 B11 B12 B8 101.3(5)
B3 B11 B12 B8 61.4(7)
B7 B11 B12 B8 -37.8(5)
C2 B11 B12 S2 158.0(5)
B10 B11 B12 S2 -101.6(6)
B3 B11 B12 S2 -141.6(5)
B7 B11 B12 S2 119.3(6)
C2 B7 B12 B11 -40.6(5)
B8 B7 B12 B11 -139.1(5)
C2 B7 B12 B9 58.2(6)
B11 B7 B12 B9 98.8(5)
B8 B7 B12 B9 -40.3(4)
C2 B7 B12 B10 -4.5(6)
B11 B7 B12 B10 36.1(5)
B8 B7 B12 B10 -103.0(5)
C2 B7 B12 B8 98.5(5)
B11 B7 B12 B8 139.1(5)
C2 B7 B12 S2 -161.2(5)
B11 B7 B12 S2 -120.7(6)
B8 B7 B12 S2 100.2(6)
B4 B9 B12 B11 -0.8(6)
B5 B9 B12 B11 64.1(6)
B10 B9 B12 B11 -36.7(5)
B8 B9 B12 B11 104.2(5)
S1 B9 B12 B11 -148.8(4)
B4 B9 B12 B7 -64.5(6)
B5 B9 B12 B7 0.5(6)
B10 B9 B12 B7 -100.3(5)
B8 B9 B12 B7 40.6(4)
S1 B9 B12 B7 147.5(4)
B4 B9 B12 B10 35.8(5)
B5 B9 B12 B10 100.8(5)
B8 B9 B12 B10 140.9(5)
S1 B9 B12 B10 -112.2(5)
B4 B9 B12 B8 -105.0(5)
B5 B9 B12 B8 -40.1(5)
B10 B9 B12 B8 -140.9(5)
S1 B9 B12 B8 107.0(4)
B4 B9 B12 S2 146.8(4)
B5 B9 B12 S2 -148.2(4)
B10 B9 B12 S2 111.0(5)
B8 B9 B12 S2 -108.2(4)
S1 B9 B12 S2 -1.2(5)
B4 B10 B12 B11 101.2(6)
B9 B10 B12 B11 138.0(5)
B3 B10 B12 B11 38.6(5)
B4 B10 B12 B7 64.4(6)
B11 B10 B12 B7 -36.7(5)
B9 B10 B12 B7 101.3(5)
B3 B10 B12 B7 1.8(6)
B4 B10 B12 B9 -36.8(4)
B11 B10 B12 B9 -138.0(5)
B3 B10 B12 B9 -99.4(5)
B4 B10 B12 B8 -1.0(6)
B11 B10 B12 B8 -102.1(5)
B9 B10 B12 B8 35.9(4)
B3 B10 B12 B8 -63.5(6)
B4 B10 B12 S2 -135.5(5)
B11 B10 B12 S2 123.3(5)
B9 B10 B12 S2 -98.7(5)
B3 B10 B12 S2 161.9(4)
B9 B8 B12 B11 -98.1(5)
B7 B8 B12 B11 37.3(5)
B5 B8 B12 B11 -60.8(5)
B9 B8 B12 B7 -135.5(5)
B5 B8 B12 B7 -98.1(5)
B7 B8 B12 B9 135.5(5)
B5 B8 B12 B9 37.4(4)
B9 B8 B12 B10 -35.1(4)
B7 B8 B12 B10 100.4(5)
B5 B8 B12 B10 2.3(6)
B9 B8 B12 S2 100.8(4)
B7 B8 B12 S2 -123.7(5)
B5 B8 B12 S2 138.2(4)
B9 B5 C1 C2 62.6(7)
B4 B5 C1 C2 103.9(6)
B8 B5 C1 C2 -0.4(8)
B9 B5 C1 B3 -7.5(7)
B4 B5 C1 B3 33.8(6)
B8 B5 C1 B3 -70.5(7)
B9 B5 C1 B4 -41.3(4)
B8 B5 C1 B4 -104.3(5)
B4 B3 C1 C2 -138.2(5)
B11 B3 C1 C2 -35.5(5)
B10 B3 C1 C2 -96.1(5)
C2 B3 C1 B5 103.2(6)
B4 B3 C1 B5 -35.0(6)
B11 B3 C1 B5 67.7(7)
B10 B3 C1 B5 7.1(8)
C2 B3 C1 B4 138.2(5)
B11 B3 C1 B4 102.6(5)
B10 B3 C1 B4 42.1(4)
B10 B4 C1 C2 -4.5(7)
B3 B4 C1 C2 39.3(5)
B9 B4 C1 C2 -66.7(7)
B5 B4 C1 C2 -107.3(6)
B10 B4 C1 B5 102.8(5)
B3 B4 C1 B5 146.6(6)
B9 B4 C1 B5 40.6(5)
B10 B4 C1 B3 -43.8(5)
B9 B4 C1 B3 -106.0(5)
B5 B4 C1 B3 -146.6(6)
B5 C1 C2 B7 0.9(9)
B3 C1 C2 B7 112.2(7)
B4 C1 C2 B7 72.8(8)
B5 C1 C2 B11 -71.1(8)
B3 C1 C2 B11 40.2(5)
B4 C1 C2 B11 0.9(8)
B5 C1 C2 B3 -111.3(7)
B4 C1 C2 B3 -39.4(5)
B12 B7 C2 C1 -63.0(7)
B11 B7 C2 C1 -103.9(6)
B8 B7 C2 C1 -0.9(8)
B12 B7 C2 B11 41.0(4)
B8 B7 C2 B11 103.1(5)
B12 B7 C2 B3 6.2(8)
B11 B7 C2 B3 -34.7(6)
B8 B7 C2 B3 68.3(8)
B10 B11 C2 C1 3.2(7)
B12 B11 C2 C1 66.6(6)
B3 B11 C2 C1 -39.0(5)
B7 B11 C2 C1 107.7(6)
B10 B11 C2 B7 -104.5(5)
B12 B11 C2 B7 -41.1(4)
B3 B11 C2 B7 -146.6(5)
B10 B11 C2 B3 42.2(5)
B12 B11 C2 B3 105.6(5)
B7 B11 C2 B3 146.6(5)
B4 B3 C2 C1 37.1(5)
B11 B3 C2 C1 138.1(5)
B10 B3 C2 C1 97.7(5)
C1 B3 C2 B7 -102.7(7)
B4 B3 C2 B7 -65.6(8)
B11 B3 C2 B7 35.3(6)
B10 B3 C2 B7 -5.1(8)
C1 B3 C2 B11 -138.1(5)
B4 B3 C2 B11 -100.9(6)
B10 B3 C2 B11 -40.4(5)
C17 C13 C14 C15 2.3(6)
C18 C13 C14 C15 177.1(5)
Rh1 C13 C14 C15 -60.7(4)
C17 C13 C14 C19 -174.7(6)
C18 C13 C14 C19 0.0(10)
Rh1 C13 C14 C19 122.3(6)
C17 C13 C14 Rh1 63.0(4)
C18 C13 C14 Rh1 -122.3(6)
C13 C14 C15 C16 -1.0(6)
C19 C14 C15 C16 176.1(6)
Rh1 C14 C15 C16 -63.5(4)
C13 C14 C15 C20 -176.8(6)
C19 C14 C15 C20 0.4(10)
Rh1 C14 C15 C20 120.8(7)
C13 C14 C15 Rh1 62.4(4)
C19 C14 C15 Rh1 -120.4(6)
C14 C15 C16 C17 -0.6(7)
C20 C15 C16 C17 175.3(6)
Rh1 C15 C16 C17 -63.2(4)
C14 C15 C16 C21 -174.5(5)
C20 C15 C16 C21 1.4(10)
Rh1 C15 C16 C21 122.9(6)
C14 C15 C16 Rh1 62.7(4)
C20 C15 C16 Rh1 -121.5(7)
C14 C13 C17 C22 177.8(6)
C18 C13 C17 C22 2.9(10)
Rh1 C13 C17 C22 -121.3(7)
C14 C13 C17 C16 -2.7(6)
C18 C13 C17 C16 -177.5(5)
Rh1 C13 C17 C16 58.3(4)
C14 C13 C17 Rh1 -60.9(4)
C18 C13 C17 Rh1 124.2(5)
C15 C16 C17 C13 2.0(7)
C21 C16 C17 C13 175.8(5)
Rh1 C16 C17 C13 -58.8(4)
C15 C16 C17 C22 -178.5(6)
C21 C16 C17 C22 -4.7(10)
Rh1 C16 C17 C22 120.7(7)
C15 C16 C17 Rh1 60.8(4)
C21 C16 C17 Rh1 -125.4(6)
C28 C23 C24 C25 -0.3(8)
P2 C23 C24 C25 -177.3(4)
C23 C24 C25 C26 1.6(9)
C24 C25 C26 C27 -2.4(10)
C25 C26 C27 C28 1.9(11)
C24 C23 C28 C27 -0.2(9)
P2 C23 C28 C27 176.3(4)
C26 C27 C28 C23 -0.5(10)
C34 C29 C30 C31 2.6(8)
P2 C29 C30 C31 -178.7(4)
C29 C30 C31 C32 -2.7(9)
C30 C31 C32 C33 2.3(11)
C31 C32 C33 C34 -1.8(11)
C30 C29 C34 C33 -2.1(9)
P2 C29 C34 C33 179.2(5)
C32 C33 C34 C29 1.8(10)
C40 C35 C36 C37 -0.7(8)
P2 C35 C36 C37 -178.7(5)
C35 C36 C37 C38 -0.1(10)
C36 C37 C38 C39 1.4(11)
C37 C38 C39 C40 -1.9(10)
C36 C35 C40 C39 0.3(8)
P2 C35 C40 C39 178.2(4)
C38 C39 C40 C35 1.1(9)
C46 C41 C42 C43 -3.1(9)
P1 C41 C42 C43 -179.7(5)
C41 C42 C43 C44 1.0(10)
C42 C43 C44 C45 1.8(11)
C43 C44 C45 C46 -2.6(11)
C42 C41 C46 C45 2.4(9)
P1 C41 C46 C45 178.9(5)
C44 C45 C46 C41 0.4(10)
C52 C47 C48 C49 2.0(9)
P1 C47 C48 C49 174.5(5)
C47 C48 C49 C50 -2.0(11)
C48 C49 C50 C51 0.2(11)
C49 C50 C51 C52 1.5(10)
C48 C47 C52 C51 -0.3(8)
P1 C47 C52 C51 -173.1(5)
C50 C51 C52 C47 -1.4(9)
C58 C53 C54 C55 0.0(10)
P1 C53 C54 C55 175.1(5)
C53 C54 C55 C56 0.0(10)
C54 C55 C56 C57 0.0(11)
C55 C56 C57 C58 0.0(11)
C56 C57 C58 C53 0.0(11)
C54 C53 C58 C57 0.0(10)
P1 C53 C58 C57 -174.7(5)
C52 C47 P1 C41 -140.0(4)
C48 C47 P1 C41 47.7(5)
C52 C47 P1 C53 115.7(5)
C48 C47 P1 C53 -56.6(5)
C52 C47 P1 Rh2 -10.4(5)
C48 C47 P1 Rh2 177.3(4)
C46 C41 P1 C47 20.9(5)
C42 C41 P1 C47 -162.6(4)
C46 C41 P1 C53 120.7(5)
C42 C41 P1 C53 -62.9(5)
C46 C41 P1 Rh2 -106.4(5)
C42 C41 P1 Rh2 70.1(5)
C54 C53 P1 C47 -45.3(5)
C58 C53 P1 C47 129.6(6)
C54 C53 P1 C41 -150.5(5)
C58 C53 P1 C41 24.4(6)
C54 C53 P1 Rh2 77.2(5)
C58 C53 P1 Rh2 -107.9(5)
C28 C23 P2 C29 -92.3(5)
C24 C23 P2 C29 84.4(4)
C28 C23 P2 C35 9.5(5)
C24 C23 P2 C35 -173.8(4)
C28 C23 P2 Rh2 139.7(4)
C24 C23 P2 Rh2 -43.6(4)
C34 C29 P2 C23 -11.7(5)
C30 C29 P2 C23 169.6(4)
C34 C29 P2 C35 -120.8(5)
C30 C29 P2 C35 60.6(4)
C34 C29 P2 Rh2 116.8(4)
C30 C29 P2 Rh2 -61.9(4)
C40 C35 P2 C23 126.3(4)
C36 C35 P2 C23 -55.8(5)
C40 C35 P2 C29 -129.7(4)
C36 C35 P2 C29 48.3(5)
C40 C35 P2 Rh2 -5.6(5)
C36 C35 P2 Rh2 172.3(4)
C16 C15 Rh1 C14 115.7(6)
C20 C15 Rh1 C14 -122.9(8)
C14 C15 Rh1 C16 -115.7(6)
C20 C15 Rh1 C16 121.3(8)
C16 C15 Rh1 C13 78.7(4)
C14 C15 Rh1 C13 -37.0(4)
C20 C15 Rh1 C13 -159.9(7)
C16 C15 Rh1 C17 37.3(4)
C14 C15 Rh1 C17 -78.4(4)
C20 C15 Rh1 C17 158.6(7)
C16 C15 Rh1 S1 159.0(3)
C14 C15 Rh1 S1 43.3(6)
C20 C15 Rh1 S1 -79.7(7)
C16 C15 Rh1 S2 -97.7(4)
C14 C15 Rh1 S2 146.6(4)
C20 C15 Rh1 S2 23.6(7)
C16 C15 Rh1 Rh2 -66.9(8)
C14 C15 Rh1 Rh2 177.4(4)
C20 C15 Rh1 Rh2 54.5(10)
C13 C14 Rh1 C15 -117.5(6)
C19 C14 Rh1 C15 117.4(8)
C13 C14 Rh1 C16 -79.1(4)
C15 C14 Rh1 C16 38.4(4)
C19 C14 Rh1 C16 155.8(7)
C15 C14 Rh1 C13 117.5(6)
C19 C14 Rh1 C13 -125.1(8)
C13 C14 Rh1 C17 -36.6(4)
C15 C14 Rh1 C17 81.0(4)
C19 C14 Rh1 C17 -161.7(7)
C13 C14 Rh1 S1 89.2(3)
C15 C14 Rh1 S1 -153.3(4)
C19 C14 Rh1 S1 -35.9(7)
C13 C14 Rh1 S2 -167.7(3)
C15 C14 Rh1 S2 -50.1(5)
C19 C14 Rh1 S2 67.2(7)
C13 C14 Rh1 Rh2 65.6(7)
C15 C14 Rh1 Rh2 -176.9(5)
C19 C14 Rh1 Rh2 -59.5(10)
C17 C16 Rh1 C15 117.9(6)
C21 C16 Rh1 C15 -118.8(9)
C15 C16 Rh1 C14 -39.6(4)
C17 C16 Rh1 C14 78.2(4)
C21 C16 Rh1 C14 -158.4(8)
C15 C16 Rh1 C13 -81.9(4)
C17 C16 Rh1 C13 36.0(4)
C21 C16 Rh1 C13 159.3(8)
C15 C16 Rh1 C17 -117.9(6)
C21 C16 Rh1 C17 123.4(9)
C15 C16 Rh1 S1 -98.5(10)
C17 C16 Rh1 S1 19.4(11)
C21 C16 Rh1 S1 142.7(7)
C15 C16 Rh1 S2 94.1(4)
C17 C16 Rh1 S2 -148.0(3)
C21 C16 Rh1 S2 -24.6(8)
C15 C16 Rh1 Rh2 153.8(3)
C17 C16 Rh1 Rh2 -88.3(4)
C21 C16 Rh1 Rh2 35.0(9)
C14 C13 Rh1 C15 38.8(4)
C17 C13 Rh1 C15 -79.7(4)
C18 C13 Rh1 C15 159.8(7)
C17 C13 Rh1 C14 -118.5(5)
C18 C13 Rh1 C14 121.0(8)
C14 C13 Rh1 C16 81.8(4)
C17 C13 Rh1 C16 -36.7(4)
C18 C13 Rh1 C16 -157.2(7)
C14 C13 Rh1 C17 118.5(5)
C18 C13 Rh1 C17 -120.5(8)
C14 C13 Rh1 S1 -102.0(3)
C17 C13 Rh1 S1 139.5(4)
C18 C13 Rh1 S1 19.0(6)
C14 C13 Rh1 S2 59.2(11)
C17 C13 Rh1 S2 -59.4(12)
C18 C13 Rh1 S2 -180(23)
C14 C13 Rh1 Rh2 -157.6(3)
C17 C13 Rh1 Rh2 83.9(4)
C18 C13 Rh1 Rh2 -36.6(7)
C13 C17 Rh1 C15 81.8(4)
C22 C17 Rh1 C15 -157.0(8)
C16 C17 Rh1 C15 -37.8(4)
C13 C17 Rh1 C14 37.2(4)
C22 C17 Rh1 C14 158.4(8)
C16 C17 Rh1 C14 -82.4(4)
C13 C17 Rh1 C16 119.6(6)
C22 C17 Rh1 C16 -119.3(9)
C22 C17 Rh1 C13 121.2(9)
C16 C17 Rh1 C13 -119.6(6)
C13 C17 Rh1 S1 -54.9(5)
C22 C17 Rh1 S1 66.3(8)
C16 C17 Rh1 S1 -174.4(3)
C13 C17 Rh1 S2 167.5(3)
C22 C17 Rh1 S2 -71.3(8)
C16 C17 Rh1 S2 47.9(5)
C13 C17 Rh1 Rh2 -122.5(3)
C22 C17 Rh1 Rh2 -1.3(8)
C16 C17 Rh1 Rh2 117.9(3)
C23 P2 Rh2 P1 -66.09(19)
C29 P2 Rh2 P1 173.84(19)
C35 P2 Rh2 P1 60.55(17)
C23 P2 Rh2 S1 120.2(4)
C29 P2 Rh2 S1 0.1(4)
C35 P2 Rh2 S1 -113.2(4)
C23 P2 Rh2 S2 103.86(19)
C29 P2 Rh2 S2 -16.2(2)
C35 P2 Rh2 S2 -129.49(17)
C23 P2 Rh2 Rh1 59.86(19)
C29 P2 Rh2 Rh1 -60.2(2)
C35 P2 Rh2 Rh1 -173.50(16)
C47 P1 Rh2 P2 -105.73(19)
C41 P1 Rh2 P2 16.2(2)
C53 P1 Rh2 P2 141.1(2)
C47 P1 Rh2 S1 73.35(19)
C41 P1 Rh2 S1 -164.8(2)
C53 P1 Rh2 S1 -39.8(2)
C47 P1 Rh2 S2 125.5(3)
C41 P1 Rh2 S2 -112.6(3)
C53 P1 Rh2 S2 12.4(3)
C47 P1 Rh2 Rh1 122.31(19)
C41 P1 Rh2 Rh1 -115.8(2)
C53 P1 Rh2 Rh1 9.2(2)
C15 Rh1 Rh2 P2 23.7(6)
C14 Rh1 Rh2 P2 -161.7(6)
C16 Rh1 Rh2 P2 -24.3(3)
C13 Rh1 Rh2 P2 -112.7(2)
C17 Rh1 Rh2 P2 -69.1(2)
S1 Rh1 Rh2 P2 170.85(6)
S2 Rh1 Rh2 P2 60.21(6)
C15 Rh1 Rh2 P1 142.6(6)
C14 Rh1 Rh2 P1 -42.8(6)
C16 Rh1 Rh2 P1 94.7(3)
C13 Rh1 Rh2 P1 6.2(2)
C17 Rh1 Rh2 P1 49.8(2)
S1 Rh1 Rh2 P1 -70.24(5)
S2 Rh1 Rh2 P1 179.11(6)
C15 Rh1 Rh2 S1 -147.2(6)
C14 Rh1 Rh2 S1 27.5(6)
C16 Rh1 Rh2 S1 164.9(3)
C13 Rh1 Rh2 S1 76.5(2)
C17 Rh1 Rh2 S1 120.0(2)
S2 Rh1 Rh2 S1 -110.64(6)
C15 Rh1 Rh2 S2 -36.5(6)
C14 Rh1 Rh2 S2 138.1(6)
C16 Rh1 Rh2 S2 -84.5(3)
C13 Rh1 Rh2 S2 -172.9(2)
C17 Rh1 Rh2 S2 -129.3(2)
S1 Rh1 Rh2 S2 110.64(6)
B4 B9 S1 Rh1 -108.8(6)
B5 B9 S1 Rh1 168.8(5)
B10 B9 S1 Rh1 -36.8(4)
B12 B9 S1 Rh1 30.5(4)
B8 B9 S1 Rh1 96.3(4)
B4 B9 S1 Rh2 179.4(6)
B5 B9 S1 Rh2 97.0(5)
B10 B9 S1 Rh2 -108.7(4)
B12 B9 S1 Rh2 -41.3(4)
B8 B9 S1 Rh2 24.4(4)
C15 Rh1 S1 B9 71.0(4)
C14 Rh1 S1 B9 98.5(3)
C16 Rh1 S1 B9 153.1(9)
C13 Rh1 S1 B9 137.8(3)
C17 Rh1 S1 B9 168.4(3)
S2 Rh1 S1 B9 -39.1(2)
Rh2 Rh1 S1 B9 -90.12(19)
C15 Rh1 S1 Rh2 161.2(3)
C14 Rh1 S1 Rh2 -171.4(2)
C16 Rh1 S1 Rh2 -116.8(8)
C13 Rh1 S1 Rh2 -132.12(18)
C17 Rh1 S1 Rh2 -101.5(2)
S2 Rh1 S1 Rh2 51.07(4)
P2 Rh2 S1 B9 39.0(4)
P1 Rh2 S1 B9 -134.8(2)
S2 Rh2 S1 B9 55.5(2)
Rh1 Rh2 S1 B9 104.6(2)
P2 Rh2 S1 Rh1 -65.5(3)
P1 Rh2 S1 Rh1 120.64(4)
S2 Rh2 S1 Rh1 -49.09(4)
B11 B12 S2 Rh1 108.3(5)
B7 B12 S2 Rh1 -168.7(5)
B9 B12 S2 Rh1 -28.8(4)
B10 B12 S2 Rh1 36.5(4)
B8 B12 S2 Rh1 -95.6(4)
B11 B12 S2 Rh2 179.7(5)
B7 B12 S2 Rh2 -97.2(5)
B9 B12 S2 Rh2 42.6(4)
B10 B12 S2 Rh2 107.9(4)
B8 B12 S2 Rh2 -24.2(4)
C15 Rh1 S2 B12 -103.8(3)
C14 Rh1 S2 B12 -73.1(3)
C16 Rh1 S2 B12 -144.1(3)
C13 Rh1 S2 B12 -122.9(10)
C17 Rh1 S2 B12 -172.7(3)
S1 Rh1 S2 B12 38.8(2)
Rh2 Rh1 S2 B12 89.5(2)
C15 Rh1 S2 Rh2 166.7(2)
C14 Rh1 S2 Rh2 -162.6(2)
C16 Rh1 S2 Rh2 126.5(2)
C13 Rh1 S2 Rh2 147.6(10)
C17 Rh1 S2 Rh2 97.8(3)
S1 Rh1 S2 Rh2 -50.70(4)
P2 Rh2 S2 B12 121.3(2)
P1 Rh2 S2 B12 -109.1(3)
S1 Rh2 S2 B12 -56.3(2)
Rh1 Rh2 S2 B12 -105.5(2)
P2 Rh2 S2 Rh1 -133.21(4)
P1 Rh2 S2 Rh1 -3.6(2)
S1 Rh2 S2 Rh1 49.16(4)

loop_
_platon_squeeze_void_nr
_platon_squeeze_void_average_x
_platon_squeeze_void_average_y
_platon_squeeze_void_average_z
_platon_squeeze_void_volume
_platon_squeeze_void_count_electrons
_platon_squeeze_void_content
1 -0.010 0.000 0.000 704 50 ' '
2 -0.015 0.500 0.500 704 50 ' '
